data_7054115
loop_
_publ_author_name
'Lee, Hyo Hee'
'Jung, Sung Ho'
'Park, Sunhong'
'Park, Ki-Min'
'Jung, Jong Hwa'

_publ_section_title
;
 A metal--organic framework gel with Cd2+ derived from only coordination
 bonds without intermolecular interactions and its catalytic ability
;
_journal_issue 8
_journal_name_full 'New Journal of Chemistry'
_journal_page_first 2330
_journal_paper_doi 10.1039/c3nj00164d
_journal_volume 37
_journal_year 2013
_chemical_formula_sum 'C24 H25 Cd0.5 N6 O7 S'
_chemical_formula_weight 597.76
_chemical_name_systematic
;
?
;
_space_group_IT_number 15
_symmetry_cell_setting monoclinic
_symmetry_space_group_name_Hall '-C 2yc'
_symmetry_space_group_name_H-M 'C 1 2/c 1'
_atom_sites_solution_hydrogens geom
_atom_sites_solution_primary direct
_atom_sites_solution_secondary difmap
_audit_creation_method SHELXTL
_cell_angle_alpha 90.00
_cell_angle_beta 97.5540(10)
_cell_angle_gamma 90.00
_cell_formula_units_Z 8
_cell_length_a 15.7778(4)
_cell_length_b 14.6264(4)
_cell_length_c 29.5827(7)
_cell_measurement_reflns_used 9853
_cell_measurement_temperature 173(2)
_cell_measurement_theta_max 28.31
_cell_measurement_theta_min 2.26
_cell_volume 6767.6(3)
_computing_cell_refinement 'Bruker SAINT'
_computing_data_collection 'Bruker APEX2'
_computing_data_reduction 'Bruker SAINT'
_computing_molecular_graphics 'Bruker SHELXTL'
_computing_publication_material 'Bruker SHELXTL'
_computing_structure_refinement 'SHELXL-97 (Sheldrick, 2008)'
_computing_structure_solution 'SHELXS-97 (Sheldrick, 2008)'
_diffrn_ambient_temperature 173(2)
_diffrn_measured_fraction_theta_full 0.998
_diffrn_measured_fraction_theta_max 0.998
_diffrn_measurement_device_type 'Bruker APEX-II CCD'
_diffrn_measurement_method '\f and \w scans'
_diffrn_radiation_monochromator graphite
_diffrn_radiation_source 'fine-focus sealed tube'
_diffrn_radiation_type MoK\a
_diffrn_radiation_wavelength 0.71073
_diffrn_reflns_av_R_equivalents 0.0339
_diffrn_reflns_av_sigmaI/netI 0.0311
_diffrn_reflns_limit_h_max 19
_diffrn_reflns_limit_h_min -18
_diffrn_reflns_limit_k_max 18
_diffrn_reflns_limit_k_min -15
_diffrn_reflns_limit_l_max 37
_diffrn_reflns_limit_l_min -35
_diffrn_reflns_number 29691
_diffrn_reflns_theta_full 26.50
_diffrn_reflns_theta_max 26.50
_diffrn_reflns_theta_min 1.39
_exptl_absorpt_coefficient_mu 0.444
_exptl_absorpt_correction_T_max 0.9824
_exptl_absorpt_correction_T_min 0.9486
_exptl_absorpt_correction_type multi-scan
_exptl_absorpt_process_details SADABS
_exptl_crystal_colour colorless
_exptl_crystal_density_diffrn 1.173
_exptl_crystal_density_method 'not measured'
_exptl_crystal_description needle
_exptl_crystal_F_000 2456
_exptl_crystal_size_max 0.12
_exptl_crystal_size_mid 0.09
_exptl_crystal_size_min 0.04
_refine_diff_density_max 0.522
_refine_diff_density_min -0.521
_refine_diff_density_rms 0.055
_refine_ls_extinction_method none
_refine_ls_goodness_of_fit_ref 1.099
_refine_ls_hydrogen_treatment constr
_refine_ls_matrix_type full
_refine_ls_number_parameters 376
_refine_ls_number_reflns 7016
_refine_ls_number_restraints 0
_refine_ls_restrained_S_all 1.099
_refine_ls_R_factor_all 0.0366
_refine_ls_R_factor_gt 0.0322
_refine_ls_shift/su_max 0.001
_refine_ls_shift/su_mean 0.000
_refine_ls_structure_factor_coef Fsqd
_refine_ls_weighting_details 'calc w=1/[\s^2^(Fo^2^)+(0.0434P)^2^+3.1847P] where P=(Fo^2^+2Fc^2^)/3'
_refine_ls_weighting_scheme calc
_refine_ls_wR_factor_gt 0.0845
_refine_ls_wR_factor_ref 0.0865
_reflns_number_gt 6085
_reflns_number_total 7016
_reflns_threshold_expression >2sigma(I)
_cod_data_source_file c3nj00164d.cif
_cod_data_source_block aa
_cod_depositor_comments
;
The following automatic conversions were performed:

'_symmetry_cell_setting' value 'Monoclinic' changed to 'monoclinic'
according to
/usr/data/users/saulius/automatic-downloads/retrospective/RSC/lib/dictionaries/cif_core.dic
dictionary named 'cif_core.dic' version 2.4.2 from 2011-04-26.

Automatic conversion script
Id: cif_fix_values 2281 2013-09-26 08:29:07Z andrius 
;
_cod_original_sg_symbol_H-M C2/c
_cod_original_formula_sum 'C24 H25 Cd0.50 N6 O7 S'
_cod_database_code 7054115

loop_
_symmetry_equiv_pos_as_xyz
'x, y, z'
'-x, y, -z+1/2'
'x+1/2, y+1/2, z'
'-x+1/2, y+1/2, -z+1/2'
'-x, -y, -z'
'x, -y, z-1/2'
'-x+1/2, -y+1/2, -z'
'x+1/2, -y+1/2, z-1/2'

loop_
_atom_site_label
_atom_site_type_symbol
_atom_site_fract_x
_atom_site_fract_y
_atom_site_fract_z
_atom_site_U_iso_or_equiv
_atom_site_adp_type
_atom_site_occupancy
_atom_site_symmetry_multiplicity
_atom_site_calc_flag
_atom_site_refinement_flags
Cd1 Cd 0.5000 -0.098961(12) 0.7500 0.02041(7) Uani 1 2 d S
O2 O 0.35476(11) 0.33775(11) 1.08433(5) 0.0478(4) Uani 1 1 d .
O1 O 0.44345(10) 0.19149(10) 0.94794(5) 0.0450(4) Uani 1 1 d .
O3 O 0.42295(11) 0.62718(11) 0.95002(5) 0.0450(4) Uani 1 1 d .
O4 O 0.63849(10) -0.09486(10) 0.78337(5) 0.0400(4) Uani 1 1 d .
O7 O 0.78084(17) -0.0447(2) 0.81033(8) 0.0561(12) Uani 0.727(5) 1 d P
O6 O 0.68304(16) -0.0682(2) 0.86336(8) 0.0555(10) Uani 0.727(5) 1 d P
O5 O 0.73160(17) -0.19612(16) 0.82559(10) 0.0516(9) Uani 0.727(5) 1 d P
O6' O 0.7227(5) -0.0028(5) 0.8299(3) 0.076(4) Uani 0.273(5) 1 d P
O7' O 0.7886(5) -0.1224(9) 0.8004(3) 0.100(5) Uani 0.273(5) 1 d P
O5' O 0.7026(9) -0.1520(12) 0.8575(4) 0.161(11) Uani 0.273(5) 1 d P
S1 S 0.70891(3) -0.09970(3) 0.820437(15) 0.02510(11) Uani 1 1 d .
N2 N 0.45999(10) 0.01716(11) 0.79680(5) 0.0282(4) Uani 1 1 d .
N6 N 0.45585(10) 0.78346(10) 0.79563(5) 0.0274(3) Uani 1 1 d .
N4 N 0.28615(14) 0.53477(17) 1.21707(7) 0.0596(6) Uani 1 1 d .
H4A H 0.2879 0.5492 1.2454 0.071 Uiso 1 1 calc R
N1 N 0.36396(10) 0.21447(11) 0.87930(5) 0.0285(4) Uani 1 1 d .
H1A H 0.3225 0.2461 0.8655 0.034 Uiso 1 1 calc R
N5 N 0.36092(12) 0.58693(11) 0.87897(6) 0.0341(4) Uani 1 1 d .
H5B H 0.3251 0.5492 0.8647 0.041 Uiso 1 1 calc R
N3 N 0.27088(11) 0.46367(11) 1.08148(5) 0.0318(4) Uani 1 1 d .
H3A H 0.2357 0.4959 1.0633 0.038 Uiso 1 1 calc R
C2 C 0.30670(12) 0.39942(12) 1.01036(6) 0.0237(4) Uani 1 1 d .
H2A H 0.2460 0.3978 0.9980 0.028 Uiso 1 1 calc R
C5 C 0.38439(13) 0.40420(12) 0.92493(6) 0.0266(4) Uani 1 1 d .
H5C H 0.4449 0.4054 0.9363 0.032 Uiso 1 1 calc R
H5D H 0.3783 0.4050 0.8919 0.032 Uiso 1 1 calc R
C6 C 0.34372(12) 0.31646(12) 0.94129(6) 0.0239(4) Uani 1 1 d .
H6C H 0.2831 0.3149 0.9286 0.029 Uiso 1 1 calc R
C4 C 0.34047(12) 0.48859(12) 0.94222(6) 0.0246(4) Uani 1 1 d .
H4B H 0.2799 0.4867 0.9296 0.029 Uiso 1 1 calc R
C20 C 0.39407(13) 0.65391(13) 0.85249(6) 0.0280(4) Uani 1 1 d .
C13 C 0.31458(13) 0.39635(13) 1.06195(7) 0.0291(4) Uani 1 1 d .
C10 C 0.40253(14) 0.08063(14) 0.78013(7) 0.0340(5) Uani 1 1 d .
H10A H 0.3829 0.0799 0.7491 0.041 Uiso 1 1 calc R
C3 C 0.34650(12) 0.48800(12) 0.99425(6) 0.0264(4) Uani 1 1 d .
H3B H 0.3166 0.5406 1.0043 0.032 Uiso 1 1 calc R
H3C H 0.4060 0.4920 1.0075 0.032 Uiso 1 1 calc R
C8 C 0.39897(12) 0.14838(12) 0.85338(6) 0.0265(4) Uani 1 1 d .
C22 C 0.49473(13) 0.76717(13) 0.83763(6) 0.0306(4) Uani 1 1 d .
H22A H 0.5442 0.7999 0.8476 0.037 Uiso 1 1 calc R
C11 C 0.48753(13) 0.02133(13) 0.84141(6) 0.0307(4) Uani 1 1 d .
H11A H 0.5287 -0.0206 0.8534 0.037 Uiso 1 1 calc R
C7 C 0.38817(12) 0.23445(12) 0.92406(6) 0.0270(4) Uani 1 1 d .
C19 C 0.37918(13) 0.57480(13) 0.92506(6) 0.0292(4) Uani 1 1 d .
C1 C 0.35087(12) 0.31604(12) 0.99305(6) 0.0248(4) Uani 1 1 d .
H1B H 0.4107 0.3160 1.0059 0.030 Uiso 1 1 calc R
H1C H 0.3249 0.2608 1.0031 0.030 Uiso 1 1 calc R
C23 C 0.38667(14) 0.73251(14) 0.78125(6) 0.0334(5) Uani 1 1 d .
H23A H 0.3596 0.7411 0.7517 0.040 Uiso 1 1 calc R
C21 C 0.46635(13) 0.70520(13) 0.86707(6) 0.0310(4) Uani 1 1 d .
H21A H 0.4952 0.6977 0.8963 0.037 Uiso 1 1 calc R
C9 C 0.37146(13) 0.14637(14) 0.80664(6) 0.0335(5) Uani 1 1 d .
H9A H 0.3323 0.1893 0.7935 0.040 Uiso 1 1 calc R
C24 C 0.35402(14) 0.66848(14) 0.80813(6) 0.0356(5) Uani 1 1 d .
H24A H 0.3056 0.6351 0.7969 0.043 Uiso 1 1 calc R
C14 C 0.27765(13) 0.48484(14) 1.12732(7) 0.0335(4) Uani 1 1 d .
C18 C 0.22219(14) 0.55066(16) 1.14128(8) 0.0414(5) Uani 1 1 d .
H18A H 0.1819 0.5790 1.1201 0.050 Uiso 1 1 calc R
C17 C 0.22786(17) 0.57288(18) 1.18657(9) 0.0523(6) Uani 1 1 d .
H17A H 0.1901 0.6154 1.1960 0.063 Uiso 1 1 calc R
C15 C 0.33874(16) 0.44724(18) 1.16047(7) 0.0486(6) Uani 1 1 d .
H15A H 0.3771 0.4037 1.1525 0.058 Uiso 1 1 calc R
C16 C 0.34161(17) 0.4750(2) 1.20484(8) 0.0575(7) Uani 1 1 d .
H16A H 0.3834 0.4513 1.2268 0.069 Uiso 1 1 calc R
C12 C 0.45891(13) 0.08365(13) 0.87077(7) 0.0309(4) Uani 1 1 d .
H12A H 0.4794 0.0824 0.9017 0.037 Uiso 1 1 calc R

loop_
_atom_site_aniso_label
_atom_site_aniso_U_11
_atom_site_aniso_U_22
_atom_site_aniso_U_33
_atom_site_aniso_U_23
_atom_site_aniso_U_13
_atom_site_aniso_U_12
Cd1 0.02307(11) 0.02219(11) 0.01599(10) 0.000 0.00267(7) 0.000
O2 0.0636(11) 0.0513(10) 0.0285(8) 0.0069(7) 0.0065(7) 0.0274(8)
O1 0.0584(10) 0.0475(9) 0.0257(7) -0.0055(6) -0.0067(7) 0.0280(8)
O3 0.0704(11) 0.0388(8) 0.0248(7) 0.0004(6) 0.0025(7) -0.0278(8)
O4 0.0326(8) 0.0501(9) 0.0334(8) -0.0028(6) -0.0104(6) 0.0030(7)
O7 0.0481(17) 0.079(2) 0.0384(13) 0.0176(14) -0.0058(12) -0.0322(17)
O6 0.0438(15) 0.089(2) 0.0325(13) -0.0170(14) 0.0019(11) 0.0147(15)
O5 0.0570(16) 0.0345(13) 0.0554(17) 0.0018(12) -0.0224(13) 0.0153(11)
O6' 0.049(5) 0.054(5) 0.116(7) -0.047(5) -0.021(5) -0.006(3)
O7' 0.052(5) 0.151(11) 0.092(7) -0.033(7) -0.004(4) 0.059(6)
O5' 0.151(12) 0.207(18) 0.098(9) 0.120(12) -0.087(9) -0.140(13)
S1 0.0233(2) 0.0276(2) 0.0225(2) 0.00455(17) -0.00381(17) -0.00294(18)
N2 0.0320(9) 0.0295(9) 0.0226(8) -0.0022(6) 0.0012(6) 0.0032(7)
N6 0.0330(9) 0.0253(8) 0.0244(8) 0.0027(6) 0.0055(6) -0.0006(7)
N4 0.0502(13) 0.0923(18) 0.0375(11) -0.0260(11) 0.0105(9) 0.0015(12)
N1 0.0321(9) 0.0300(9) 0.0216(7) -0.0014(6) -0.0028(6) 0.0102(7)
N5 0.0456(11) 0.0304(9) 0.0246(8) 0.0044(7) -0.0020(7) -0.0164(7)
N3 0.0362(10) 0.0322(9) 0.0282(8) 0.0038(7) 0.0092(7) 0.0101(7)
C2 0.0256(10) 0.0234(9) 0.0226(9) 0.0024(7) 0.0045(7) 0.0020(7)
C5 0.0312(11) 0.0273(10) 0.0217(9) 0.0001(7) 0.0051(7) -0.0015(8)
C6 0.0263(10) 0.0237(9) 0.0214(8) 0.0014(7) 0.0025(7) 0.0013(7)
C4 0.0291(10) 0.0224(9) 0.0217(8) 0.0014(7) 0.0012(7) -0.0044(7)
C20 0.0366(11) 0.0254(10) 0.0218(9) 0.0024(7) 0.0037(8) -0.0040(8)
C13 0.0303(11) 0.0323(11) 0.0258(10) 0.0034(8) 0.0080(8) 0.0059(8)
C10 0.0438(13) 0.0361(11) 0.0209(9) -0.0026(8) -0.0004(8) 0.0087(9)
C3 0.0343(11) 0.0226(9) 0.0227(9) -0.0015(7) 0.0048(7) -0.0044(7)
C8 0.0285(10) 0.0260(10) 0.0245(9) -0.0021(7) 0.0015(7) 0.0019(7)
C22 0.0297(11) 0.0334(11) 0.0281(10) 0.0037(8) 0.0011(8) -0.0046(8)
C11 0.0338(11) 0.0315(10) 0.0251(9) -0.0032(8) -0.0022(8) 0.0076(8)
C7 0.0309(10) 0.0253(10) 0.0245(9) 0.0000(7) 0.0027(7) 0.0018(8)
C19 0.0356(11) 0.0283(10) 0.0236(9) 0.0019(8) 0.0030(8) -0.0062(8)
C1 0.0281(10) 0.0246(10) 0.0222(9) 0.0022(7) 0.0056(7) 0.0034(7)
C23 0.0445(12) 0.0321(11) 0.0223(9) 0.0037(8) -0.0004(8) -0.0072(9)
C21 0.0349(11) 0.0336(11) 0.0232(9) 0.0048(8) -0.0007(8) -0.0029(9)
C9 0.0391(12) 0.0348(11) 0.0253(9) 0.0029(8) -0.0009(8) 0.0132(9)
C24 0.0439(13) 0.0369(11) 0.0243(10) 0.0035(8) -0.0021(8) -0.0142(9)
C14 0.0373(12) 0.0343(11) 0.0315(10) -0.0017(8) 0.0143(8) -0.0030(9)
C18 0.0371(13) 0.0444(13) 0.0454(13) -0.0068(10) 0.0152(10) 0.0024(10)
C17 0.0465(15) 0.0566(15) 0.0575(16) -0.0233(13) 0.0203(12) 0.0022(12)
C15 0.0522(15) 0.0647(16) 0.0305(11) -0.0010(11) 0.0111(10) 0.0157(12)
C16 0.0533(16) 0.087(2) 0.0340(12) -0.0057(13) 0.0114(11) 0.0090(14)
C12 0.0365(12) 0.0299(10) 0.0244(9) -0.0039(8) -0.0031(8) 0.0067(8)

loop_
_atom_type_symbol
_atom_type_description
_atom_type_scat_dispersion_real
_atom_type_scat_dispersion_imag
_atom_type_scat_source
C C 0.0033 0.0016 'International Tables Vol C Tables 4.2.6.8 and 6.1.1.4'
H H 0.0000 0.0000 'International Tables Vol C Tables 4.2.6.8 and 6.1.1.4'
N N 0.0061 0.0033 'International Tables Vol C Tables 4.2.6.8 and 6.1.1.4'
O O 0.0106 0.0060 'International Tables Vol C Tables 4.2.6.8 and 6.1.1.4'
S S 0.1246 0.1234 'International Tables Vol C Tables 4.2.6.8 and 6.1.1.4'
Cd Cd -0.8075 1.2024 'International Tables Vol C Tables 4.2.6.8 and 6.1.1.4'

loop_
_geom_angle_atom_site_label_1
_geom_angle_atom_site_label_2
_geom_angle_atom_site_label_3
_geom_angle
_geom_angle_site_symmetry_1
_geom_angle_site_symmetry_3
O4 Cd1 O4 176.98(7) 2_656 .
O4 Cd1 N2 92.45(5) 2_656 2_656
O4 Cd1 N2 85.35(5) . 2_656
O4 Cd1 N2 85.35(5) 2_656 .
O4 Cd1 N2 92.44(5) . .
N2 Cd1 N2 86.41(8) 2_656 .
O4 Cd1 N6 96.34(5) 2_656 2_646
O4 Cd1 N6 85.89(5) . 2_646
N2 Cd1 N6 93.91(6) 2_656 2_646
N2 Cd1 N6 178.27(5) . 2_646
O4 Cd1 N6 85.88(5) 2_656 1_545
O4 Cd1 N6 96.34(5) . 1_545
N2 Cd1 N6 178.27(5) 2_656 1_545
N2 Cd1 N6 93.91(6) . 1_545
N6 Cd1 N6 85.81(8) 2_646 1_545
S1 O4 Cd1 156.72(11) . .
O7' O7 O6' 131.6(7) . .
O7' O7 S1 68.2(5) . .
O6' O7 S1 63.5(3) . .
O5' O6 S1 58.6(6) . .
O5' O6 O6' 112.0(7) . .
S1 O6 O6' 57.4(3) . .
O5' O5 S1 58.8(5) . .
O5' O5 O7' 105.9(6) . .
S1 O5 O7' 57.3(3) . .
O7 O6' S1 63.4(3) . .
O7 O6' O6 111.0(5) . .
S1 O6' O6 57.6(3) . .
O7 O7' S1 64.5(4) . .
O7 O7' O5 115.9(6) . .
S1 O7' O5 55.1(4) . .
O5 O5' O6 134.4(7) . .
O5 O5' S1 67.4(7) . .
O6 O5' S1 67.2(6) . .
O5' S1 O7 128.6(4) . .
O5' S1 O6' 114.9(9) . .
O7 S1 O6' 53.1(4) . .
O5' S1 O4 120.5(4) . .
O7 S1 O4 110.91(11) . .
O6' S1 O4 100.2(3) . .
O5' S1 O5 53.9(10) . .
O7 S1 O5 111.68(18) . .
O6' S1 O5 153.3(3) . .
O4 S1 O5 106.16(12) . .
O5' S1 O6 54.1(10) . .
O7 S1 O6 108.62(18) . .
O6' S1 O6 65.0(4) . .
O4 S1 O6 111.53(12) . .
O5 S1 O6 107.93(18) . .
O5' S1 O7' 110.5(10) . .
O7 S1 O7' 47.3(5) . .
O6' S1 O7' 100.4(7) . .
O4 S1 O7' 108.1(3) . .
O5 S1 O7' 67.6(5) . .
O6 S1 O7' 139.5(4) . .
C11 N2 C10 116.54(16) . .
C11 N2 Cd1 122.83(12) . .
C10 N2 Cd1 120.49(12) . .
C22 N6 C23 116.81(16) . .
C22 N6 Cd1 122.14(13) . 1_565
C23 N6 Cd1 120.95(12) . 1_565
C16 N4 C17 121.2(2) . .
C7 N1 C8 127.16(15) . .
C19 N5 C20 127.17(16) . .
C13 N3 C14 126.56(17) . .
C13 C2 C1 109.48(14) . .
C13 C2 C3 110.68(15) . .
C1 C2 C3 110.19(16) . .
C4 C5 C6 109.88(16) . .
C7 C6 C1 111.10(14) . .
C7 C6 C5 108.92(15) . .
C1 C6 C5 109.93(14) . .
C19 C4 C3 111.52(14) . .
C19 C4 C5 109.73(16) . .
C3 C4 C5 111.06(15) . .
C21 C20 C24 117.54(17) . .
C21 C20 N5 123.93(16) . .
C24 C20 N5 118.50(17) . .
O2 C13 N3 122.28(18) . .
O2 C13 C2 122.66(17) . .
N3 C13 C2 115.04(15) . .
N2 C10 C9 123.27(17) . .
C4 C3 C2 109.98(14) . .
C12 C8 N1 124.72(16) . .
C12 C8 C9 117.47(17) . .
N1 C8 C9 117.81(16) . .
N6 C22 C21 124.13(18) . .
N2 C11 C12 124.27(18) . .
O1 C7 N1 122.68(17) . .
O1 C7 C6 122.74(17) . .
N1 C7 C6 114.53(15) . .
O3 C19 N5 123.54(18) . .
O3 C19 C4 122.87(17) . .
N5 C19 C4 113.58(16) . .
C6 C1 C2 110.97(14) . .
N6 C23 C24 123.12(17) . .
C22 C21 C20 118.94(17) . .
C10 C9 C8 119.59(17) . .
C23 C24 C20 119.40(18) . .
N3 C14 C15 123.99(19) . .
N3 C14 C18 118.24(19) . .
C15 C14 C18 117.7(2) . .
C17 C18 C14 119.3(2) . .
N4 C17 C18 121.1(2) . .
C16 C15 C14 119.3(2) . .
N4 C16 C15 121.3(2) . .
C11 C12 C8 118.83(17) . .

loop_
_geom_bond_atom_site_label_1
_geom_bond_atom_site_label_2
_geom_bond_distance
_geom_bond_site_symmetry_2
Cd1 O4 2.2771(14) 2_656
Cd1 O4 2.2771(14) .
Cd1 N2 2.3300(16) 2_656
Cd1 N2 2.3301(16) .
Cd1 N6 2.3478(15) 2_646
Cd1 N6 2.3478(15) 1_545
O2 C13 1.210(2) .
O1 C7 1.222(2) .
O3 C19 1.214(2) .
O4 S1 1.4566(14) .
O7 O7' 1.185(11) .
O7 O6' 1.300(9) .
O7 S1 1.454(2) .
O6 O5' 1.28(2) .
O6 S1 1.459(2) .
O6 O6' 1.565(10) .
O5 O5' 1.28(2) .
O5 S1 1.458(2) .
O5 O7' 1.643(13) .
O6' S1 1.455(7) .
O7' S1 1.496(8) .
O5' S1 1.351(8) .
N2 C11 1.335(2) .
N2 C10 1.345(2) .
N6 C22 1.333(2) .
N6 C23 1.344(2) .
N6 Cd1 2.3478(15) 1_565
N4 C16 1.320(3) .
N4 C17 1.324(3) .
N1 C7 1.361(2) .
N1 C8 1.392(2) .
N5 C19 1.368(2) .
N5 C20 1.398(2) .
N3 C13 1.372(2) .
N3 C14 1.382(2) .
C2 C13 1.516(3) .
C2 C1 1.526(2) .
C2 C3 1.542(2) .
C5 C4 1.536(3) .
C5 C6 1.541(2) .
C6 C7 1.511(3) .
C6 C1 1.521(2) .
C4 C19 1.517(3) .
C4 C3 1.530(2) .
C20 C21 1.386(3) .
C20 C24 1.396(2) .
C10 C9 1.372(3) .
C8 C12 1.388(3) .
C8 C9 1.394(2) .
C22 C21 1.372(3) .
C11 C12 1.376(3) .
C23 C24 1.372(3) .
C14 C15 1.395(3) .
C14 C18 1.399(3) .
C18 C17 1.370(3) .
C15 C16 1.369(3) .
